data_4023410
loop_
_publ_author_name
'Xiaobo Zhou'
'Huimin Zhang'
'Xin Xie'
'Yanzhong Li'

_publ_section_title
;
 Efficient Synthesis of 3-Iodoindenes via Lewis-Acid Catalyzed
 Friedel-Crafts Cyclization of Iodinated Allylic Alcohols
;
_journal_name_full 'Journal of Organic Chemistry'
_journal_page_first 3958
_journal_page_last 3960
_journal_paper_doi 10.1021/jo800232p
_journal_volume 73
_journal_year 2008
_chemical_formula_sum 'C21 H15 I'
_chemical_formula_weight 394.23
_chemical_name_systematic
; 
 ? 
;
_space_group_IT_number 2
_symmetry_cell_setting triclinic
_symmetry_space_group_name_Hall '-P 1'
_symmetry_space_group_name_H-M 'P -1'
_atom_sites_solution_hydrogens geom
_atom_sites_solution_primary direct
_atom_sites_solution_secondary difmap
_audit_creation_method SHELXL-97
_cell_angle_alpha 70.22(3)
_cell_angle_beta 83.19(3)
_cell_angle_gamma 78.26(3)
_cell_formula_units_Z 2
_cell_length_a 9.476(6)
_cell_length_b 9.948(8)
_cell_length_c 10.069(8)
_cell_measurement_reflns_used 2349
_cell_measurement_temperature 293(2)
_cell_measurement_theta_max 51.079
_cell_measurement_theta_min 4.419
_cell_volume 873.2(11)
_computing_cell_refinement 'Bruker SMART'
_computing_data_collection 'Bruker SMART'
_computing_data_reduction 'Bruker SHELXTL'
_computing_molecular_graphics 'Bruker SHELXTL'
_computing_publication_material 'Bruker SHELXTL'
_computing_structure_refinement 'SHELXL-97 (Sheldrick, 1997)'
_computing_structure_solution 'SHELXS-97 (Sheldrick, 1990)'
_diffrn_ambient_temperature 293(2)
_diffrn_measured_fraction_theta_full 0.967
_diffrn_measured_fraction_theta_max 0.967
_diffrn_measurement_device_type 'CCD area detector'
_diffrn_measurement_method 'phi and omega scans'
_diffrn_radiation_monochromator graphite
_diffrn_radiation_source 'fine-focus sealed tube'
_diffrn_radiation_type MoK\a
_diffrn_radiation_wavelength 0.71073
_diffrn_reflns_av_R_equivalents 0.1167
_diffrn_reflns_av_sigmaI/netI 0.0835
_diffrn_reflns_limit_h_max 11
_diffrn_reflns_limit_h_min -11
_diffrn_reflns_limit_k_max 12
_diffrn_reflns_limit_k_min -11
_diffrn_reflns_limit_l_max 12
_diffrn_reflns_limit_l_min -9
_diffrn_reflns_number 4897
_diffrn_reflns_theta_full 26.49
_diffrn_reflns_theta_max 26.49
_diffrn_reflns_theta_min 2.15
_exptl_absorpt_coefficient_mu 1.828
_exptl_absorpt_correction_T_max 1.00000
_exptl_absorpt_correction_T_min 0.75631
_exptl_absorpt_correction_type empirical
_exptl_absorpt_process_details sadabs
_exptl_crystal_colour yellow
_exptl_crystal_density_diffrn 1.499
_exptl_crystal_density_method 'not measured'
_exptl_crystal_description prismatic
_exptl_crystal_F_000 388
_exptl_crystal_size_max 0.497
_exptl_crystal_size_mid 0.422
_exptl_crystal_size_min 0.347
_refine_diff_density_max 1.492
_refine_diff_density_min -1.389
_refine_diff_density_rms 0.187
_refine_ls_extinction_method none
_refine_ls_goodness_of_fit_ref 1.043
_refine_ls_hydrogen_treatment constr
_refine_ls_matrix_type full
_refine_ls_number_parameters 199
_refine_ls_number_reflns 3512
_refine_ls_number_restraints 0
_refine_ls_restrained_S_all 1.043
_refine_ls_R_factor_all 0.0846
_refine_ls_R_factor_gt 0.0689
_refine_ls_shift/su_max 0.007
_refine_ls_shift/su_mean 0.001
_refine_ls_structure_factor_coef Fsqd
_refine_ls_weighting_details 'calc w=1/[\s^2^(Fo^2^)+(0.1753P)^2^+0.0000P] where P=(Fo^2^+2Fc^2^)/3'
_refine_ls_weighting_scheme calc
_refine_ls_wR_factor_gt 0.2197
_refine_ls_wR_factor_ref 0.2445
_reflns_number_gt 2679
_reflns_number_total 3512
_reflns_threshold_expression >2sigma(I)
_cod_data_source_file jo800232p-File002.cif
_cod_data_source_block cd27418
_cod_depositor_comments
;
The following automatic conversions were performed:
'_symmetry_cell_setting' value 'Triclinic' changed to 'triclinic'
according to '/home/saulius/struct/CIF-dictionaries/cif_core.dic'
dictionary named 'cif_core.dic' version 2.4.1 from 2010-06-29.

Automatic conversion script
Id: cif_fix_enum 1527 2010-12-29 10:47:43Z saulius 
;
_cod_database_code 4023410

loop_
_symmetry_equiv_pos_as_xyz
'x, y, z'
'-x, -y, -z'

loop_
_atom_site_label
_atom_site_type_symbol
_atom_site_fract_x
_atom_site_fract_y
_atom_site_fract_z
_atom_site_U_iso_or_equiv
_atom_site_adp_type
_atom_site_occupancy
_atom_site_symmetry_multiplicity
_atom_site_calc_flag
_atom_site_refinement_flags
_atom_site_disorder_assembly
_atom_site_disorder_group
I1 I 1.16609(5) 1.05889(5) 0.31217(6) 0.0811(3) Uani 1 1 d . . .
C1 C 0.9592(7) 1.0581(7) 0.2514(7) 0.0560(14) Uani 1 1 d . . .
C2 C 0.9203(7) 0.9502(7) 0.2200(6) 0.0537(13) Uani 1 1 d . . .
C3 C 0.7691(8) 1.0042(7) 0.1629(7) 0.0587(15) Uani 1 1 d . . .
H3 H 0.7763 1.0113 0.0629 0.070 Uiso 1 1 calc R . .
C4 C 0.7295(9) 1.1574(7) 0.1729(7) 0.0656(17) Uani 1 1 d . . .
C5 C 0.8439(8) 1.1877(7) 0.2261(7) 0.0612(16) Uani 1 1 d . . .
C6 C 0.8363(10) 1.3213(7) 0.2457(8) 0.0700(18) Uani 1 1 d . . .
H6 H 0.9139 1.3411 0.2801 0.084 Uiso 1 1 calc R . .
C7 C 0.7101(12) 1.4255(8) 0.2130(9) 0.083(2) Uani 1 1 d . . .
H7 H 0.7044 1.5153 0.2246 0.100 Uiso 1 1 calc R . .
C8 C 0.5927(11) 1.3944(9) 0.1628(9) 0.084(2) Uani 1 1 d . . .
H8 H 0.5088 1.4633 0.1436 0.100 Uiso 1 1 calc R . .
C9 C 0.6000(10) 1.2599(10) 0.1410(8) 0.080(2) Uani 1 1 d . . .
H9 H 0.5226 1.2394 0.1070 0.096 Uiso 1 1 calc R . .
C10 C 0.6607(8) 0.9039(7) 0.2414(7) 0.0639(16) Uani 1 1 d . . .
C11 C 0.5814(10) 0.8482(9) 0.1744(10) 0.078(2) Uani 1 1 d . . .
H11 H 0.5952 0.8703 0.0769 0.094 Uiso 1 1 calc R . .
C12 C 0.4795(11) 0.7585(11) 0.2462(15) 0.096(3) Uani 1 1 d . . .
H12 H 0.4234 0.7266 0.1971 0.115 Uiso 1 1 calc R . .
C13 C 0.4661(9) 0.7194(10) 0.3939(14) 0.098(4) Uani 1 1 d . . .
H13 H 0.4067 0.6535 0.4449 0.117 Uiso 1 1 calc R . .
C14 C 0.5377(15) 0.7760(15) 0.4620(12) 0.110(5) Uani 1 1 d . . .
H14 H 0.5228 0.7552 0.5593 0.134 Uiso 1 1 calc R . .
C15 C 0.6375(14) 0.8686(16) 0.3853(10) 0.109(4) Uani 1 1 d . . .
H15 H 0.6881 0.9060 0.4342 0.131 Uiso 1 1 calc R . .
C16 C 1.0027(8) 0.7996(7) 0.2370(7) 0.0568(14) Uani 1 1 d . . .
C17 C 1.0667(9) 0.7141(8) 0.3621(9) 0.0712(18) Uani 1 1 d . . .
H17 H 1.0624 0.7529 0.4348 0.085 Uiso 1 1 calc R . .
C18 C 1.1371(12) 0.5725(9) 0.3823(12) 0.092(3) Uani 1 1 d . . .
H18 H 1.1732 0.5153 0.4695 0.110 Uiso 1 1 calc R . .
C19 C 1.1531(14) 0.5169(9) 0.2705(13) 0.096(3) Uani 1 1 d . . .
H19 H 1.2100 0.4268 0.2784 0.115 Uiso 1 1 calc R . .
C20 C 1.0833(14) 0.5972(11) 0.1471(12) 0.098(3) Uani 1 1 d . . .
H20 H 1.0832 0.5564 0.0766 0.117 Uiso 1 1 calc R . .
C21 C 1.0133(10) 0.7391(9) 0.1293(8) 0.074(2) Uani 1 1 d . . .
H21 H 0.9729 0.7946 0.0437 0.089 Uiso 1 1 calc R . .

loop_
_atom_site_aniso_label
_atom_site_aniso_U_11
_atom_site_aniso_U_22
_atom_site_aniso_U_33
_atom_site_aniso_U_23
_atom_site_aniso_U_13
_atom_site_aniso_U_12
I1 0.0715(4) 0.0621(4) 0.1179(6) -0.0336(3) -0.0235(3) -0.0118(3)
C1 0.062(4) 0.045(3) 0.060(3) -0.012(2) -0.010(3) -0.012(3)
C2 0.057(3) 0.049(3) 0.052(3) -0.011(2) 0.001(2) -0.013(3)
C3 0.064(4) 0.059(4) 0.053(3) -0.013(3) -0.004(3) -0.019(3)
C4 0.085(5) 0.050(3) 0.054(3) -0.005(3) -0.004(3) -0.013(3)
C5 0.076(4) 0.048(3) 0.051(3) -0.004(2) -0.003(3) -0.012(3)
C6 0.090(5) 0.048(4) 0.067(4) -0.012(3) -0.009(4) -0.011(3)
C7 0.110(7) 0.046(4) 0.078(5) -0.009(3) -0.003(5) -0.002(4)
C8 0.090(6) 0.059(4) 0.080(5) -0.005(4) -0.010(4) 0.007(4)
C9 0.086(5) 0.077(5) 0.060(4) -0.002(3) -0.009(4) -0.004(4)
C10 0.070(4) 0.050(3) 0.067(4) -0.008(3) -0.020(3) -0.010(3)
C11 0.078(5) 0.067(4) 0.100(5) -0.044(4) -0.007(4) -0.005(4)
C12 0.076(5) 0.076(5) 0.156(10) -0.059(6) -0.004(6) -0.021(4)
C13 0.044(4) 0.064(5) 0.160(10) -0.009(5) 0.009(5) -0.011(3)
C14 0.121(9) 0.130(10) 0.090(6) 0.019(6) -0.015(6) -0.070(8)
C15 0.113(8) 0.154(10) 0.066(5) -0.010(5) -0.005(5) -0.079(8)
C16 0.063(4) 0.046(3) 0.061(3) -0.013(3) 0.007(3) -0.023(3)
C17 0.080(5) 0.051(3) 0.079(4) -0.011(3) -0.018(4) -0.014(3)
C18 0.102(7) 0.052(4) 0.114(7) -0.012(4) -0.019(5) -0.019(4)
C19 0.114(8) 0.042(4) 0.128(8) -0.026(5) 0.010(6) -0.017(4)
C20 0.133(9) 0.073(5) 0.101(6) -0.048(5) 0.031(6) -0.036(6)
C21 0.091(6) 0.065(4) 0.063(4) -0.020(3) 0.014(4) -0.020(4)

loop_
_atom_type_symbol
_atom_type_description
_atom_type_scat_dispersion_real
_atom_type_scat_dispersion_imag
_atom_type_scat_source
C C 0.0033 0.0016 'International Tables Vol C Tables 4.2.6.8 and 6.1.1.4'
H H 0.0000 0.0000 'International Tables Vol C Tables 4.2.6.8 and 6.1.1.4'
I I -0.4742 1.8119 'International Tables Vol C Tables 4.2.6.8 and 6.1.1.4'

loop_
_geom_angle_atom_site_label_1
_geom_angle_atom_site_label_2
_geom_angle_atom_site_label_3
_geom_angle
_geom_angle_site_symmetry_1
_geom_angle_site_symmetry_3
_geom_angle_publ_flag
C2 C1 C5 112.2(6) . . ?
C2 C1 I1 125.9(5) . . ?
C5 C1 I1 121.6(5) . . ?
C1 C2 C16 128.9(6) . . ?
C1 C2 C3 108.0(6) . . ?
C16 C2 C3 123.1(5) . . ?
C4 C3 C2 103.4(5) . . ?
C4 C3 C10 114.4(6) . . ?
C2 C3 C10 113.4(5) . . ?
C4 C3 H3 108.5 . . ?
C2 C3 H3 108.5 . . ?
C10 C3 H3 108.5 . . ?
C5 C4 C9 120.9(8) . . ?
C5 C4 C3 109.1(6) . . ?
C9 C4 C3 130.0(8) . . ?
C4 C5 C6 121.0(7) . . ?
C4 C5 C1 107.2(6) . . ?
C6 C5 C1 131.8(7) . . ?
C5 C6 C7 119.2(9) . . ?
C5 C6 H6 120.4 . . ?
C7 C6 H6 120.4 . . ?
C6 C7 C8 120.1(8) . . ?
C6 C7 H7 119.9 . . ?
C8 C7 H7 119.9 . . ?
C7 C8 C9 121.1(8) . . ?
C7 C8 H8 119.5 . . ?
C9 C8 H8 119.5 . . ?
C8 C9 C4 117.6(9) . . ?
C8 C9 H9 121.2 . . ?
C4 C9 H9 121.2 . . ?
C11 C10 C15 116.7(8) . . ?
C11 C10 C3 123.2(7) . . ?
C15 C10 C3 120.1(7) . . ?
C10 C11 C12 123.2(9) . . ?
C10 C11 H11 118.4 . . ?
C12 C11 H11 118.4 . . ?
C13 C12 C11 117.6(10) . . ?
C13 C12 H12 121.2 . . ?
C11 C12 H12 121.2 . . ?
C14 C13 C12 120.6(9) . . ?
C14 C13 H13 119.7 . . ?
C12 C13 H13 119.7 . . ?
C13 C14 C15 119.9(11) . . ?
C13 C14 H14 120.1 . . ?
C15 C14 H14 120.1 . . ?
C10 C15 C14 121.8(11) . . ?
C10 C15 H15 119.1 . . ?
C14 C15 H15 119.1 . . ?
C17 C16 C21 117.5(7) . . ?
C17 C16 C2 121.2(6) . . ?
C21 C16 C2 121.2(7) . . ?
C16 C17 C18 122.1(8) . . ?
C16 C17 H17 118.9 . . ?
C18 C17 H17 118.9 . . ?
C17 C18 C19 119.3(10) . . ?
C17 C18 H18 120.4 . . ?
C19 C18 H18 120.4 . . ?
C20 C19 C18 119.4(10) . . ?
C20 C19 H19 120.3 . . ?
C18 C19 H19 120.3 . . ?
C19 C20 C21 119.8(9) . . ?
C19 C20 H20 120.1 . . ?
C21 C20 H20 120.1 . . ?
C16 C21 C20 121.4(9) . . ?
C16 C21 H21 119.3 . . ?
C20 C21 H21 119.3 . . ?

loop_
_geom_bond_atom_site_label_1
_geom_bond_atom_site_label_2
_geom_bond_distance
_geom_bond_site_symmetry_2
_geom_bond_publ_flag
I1 C1 2.124(8) . ?
C1 C2 1.344(9) . ?
C1 C5 1.480(10) . ?
C2 C16 1.506(9) . ?
C2 C3 1.532(10) . ?
C3 C4 1.528(10) . ?
C3 C10 1.538(10) . ?
C3 H3 0.9800 . ?
C4 C5 1.390(11) . ?
C4 C9 1.418(12) . ?
C5 C6 1.395(10) . ?
C6 C7 1.403(13) . ?
C6 H6 0.9300 . ?
C7 C8 1.402(15) . ?
C7 H7 0.9300 . ?
C8 C9 1.415(14) . ?
C8 H8 0.9300 . ?
C9 H9 0.9300 . ?
C10 C11 1.367(12) . ?
C10 C15 1.372(13) . ?
C11 C12 1.414(14) . ?
C11 H11 0.9300 . ?
C12 C13 1.401(18) . ?
C12 H12 0.9300 . ?
C13 C14 1.332(18) . ?
C13 H13 0.9300 . ?
C14 C15 1.428(14) . ?
C14 H14 0.9300 . ?
C15 H15 0.9300 . ?
C16 C17 1.388(11) . ?
C16 C21 1.391(11) . ?
C17 C18 1.387(12) . ?
C17 H17 0.9300 . ?
C18 C19 1.395(18) . ?
C18 H18 0.9300 . ?
C19 C20 1.388(18) . ?
C19 H19 0.9300 . ?
C20 C21 1.393(13) . ?
C20 H20 0.9300 . ?
C21 H21 0.9300 . ?

loop_
_geom_torsion_atom_site_label_1
_geom_torsion_atom_site_label_2
_geom_torsion_atom_site_label_3
_geom_torsion_atom_site_label_4
_geom_torsion
_geom_torsion_site_symmetry_1
_geom_torsion_site_symmetry_2
_geom_torsion_site_symmetry_3
_geom_torsion_site_symmetry_4
_geom_torsion_publ_flag
C5 C1 C2 C16 -176.9(6) . . . . ?
I1 C1 C2 C16 8.6(10) . . . . ?
C5 C1 C2 C3 2.1(7) . . . . ?
I1 C1 C2 C3 -172.4(4) . . . . ?
C1 C2 C3 C4 -1.9(7) . . . . ?
C16 C2 C3 C4 177.2(5) . . . . ?
C1 C2 C3 C10 -126.3(6) . . . . ?
C16 C2 C3 C10 52.8(8) . . . . ?
C2 C3 C4 C5 1.0(7) . . . . ?
C10 C3 C4 C5 124.8(6) . . . . ?
C2 C3 C4 C9 -177.0(7) . . . . ?
C10 C3 C4 C9 -53.3(9) . . . . ?
C9 C4 C5 C6 -1.9(10) . . . . ?
C3 C4 C5 C6 179.8(6) . . . . ?
C9 C4 C5 C1 178.4(6) . . . . ?
C3 C4 C5 C1 0.2(7) . . . . ?
C2 C1 C5 C4 -1.5(8) . . . . ?
I1 C1 C5 C4 173.3(4) . . . . ?
C2 C1 C5 C6 178.9(7) . . . . ?
I1 C1 C5 C6 -6.3(10) . . . . ?
C4 C5 C6 C7 0.9(10) . . . . ?
C1 C5 C6 C7 -179.5(7) . . . . ?
C5 C6 C7 C8 0.8(11) . . . . ?
C6 C7 C8 C9 -1.5(12) . . . . ?
C7 C8 C9 C4 0.6(11) . . . . ?
C5 C4 C9 C8 1.1(10) . . . . ?
C3 C4 C9 C8 179.0(7) . . . . ?
C4 C3 C10 C11 115.9(8) . . . . ?
C2 C3 C10 C11 -125.9(7) . . . . ?
C4 C3 C10 C15 -62.8(11) . . . . ?
C2 C3 C10 C15 55.4(11) . . . . ?
C15 C10 C11 C12 0.1(14) . . . . ?
C3 C10 C11 C12 -178.6(8) . . . . ?
C10 C11 C12 C13 -3.6(14) . . . . ?
C11 C12 C13 C14 5.9(16) . . . . ?
C12 C13 C14 C15 -5(2) . . . . ?
C11 C10 C15 C14 1.2(19) . . . . ?
C3 C10 C15 C14 180.0(12) . . . . ?
C13 C14 C15 C10 1(2) . . . . ?
C1 C2 C16 C17 48.0(10) . . . . ?
C3 C2 C16 C17 -130.9(7) . . . . ?
C1 C2 C16 C21 -134.2(8) . . . . ?
C3 C2 C16 C21 47.0(9) . . . . ?
C21 C16 C17 C18 -1.1(12) . . . . ?
C2 C16 C17 C18 176.8(8) . . . . ?
C16 C17 C18 C19 4.5(14) . . . . ?
C17 C18 C19 C20 -7.9(16) . . . . ?
C18 C19 C20 C21 8.0(16) . . . . ?
C17 C16 C21 C20 1.1(12) . . . . ?
C2 C16 C21 C20 -176.7(8) . . . . ?
C19 C20 C21 C16 -4.7(15) . . . . ?
